data_4125542
loop_
_publ_author_name
'Shoji, Yoshiaki'
'Ikabata, Yasuhiro'
'Wang, Qi'
'Nemoto, Daisuke'
'Sakamoto, Atsushi'
'Tanaka, Naoki'
'Seino, Junji'
'Nakai, Hiromi'
'Fukushima, Takanori'

_publ_section_title
;
 Unveiling a New Aspect of Simple Arylboronic Esters: Long-Lived
 Room-Temperature Phosphorescence from Heavy-Atom-Free Molecules.
;
_journal_issue 7
_journal_name_full 'Journal of the American Chemical Society'
_journal_page_first 2728
_journal_page_last 2733
_journal_paper_doi 10.1021/jacs.6b11984
_journal_volume 139
_journal_year 2017
_chemical_formula_sum 'C18 H26 B2 F2 O4'
_chemical_formula_weight 366.01
_space_group_crystal_system monoclinic
_space_group_IT_number 15
_space_group_name_Hall '-C 2yc'
_space_group_name_H-M_alt 'C 1 2/c 1'
_symmetry_space_group_name_Hall '-C 2yc'
_symmetry_space_group_name_H-M 'C 1 2/c 1'
_atom_sites_solution_hydrogens geom
_audit_creation_method SHELXL-2014/7
_cell_angle_alpha 90
_cell_angle_beta 98.611(12)
_cell_angle_gamma 90
_cell_formula_units_Z 4
_cell_length_a 21.544(19)
_cell_length_b 7.164(6)
_cell_length_c 12.564(11)
_cell_measurement_reflns_used 1965
_cell_measurement_temperature 90
_cell_measurement_theta_max 29.00
_cell_measurement_theta_min 3.28
_cell_volume 1917(3)
_computing_cell_refinement 'APEX3 v2015.9 (Bruker AXS)'
_computing_data_collection 'Bruker Instrument Service V4.2.9 (Bruker AXS Inc., 2015)'
_computing_data_reduction 'SAINT V8.35A (Bruker AXS'
_computing_molecular_graphics 'XSHELL V6.3.1 (Bruker AXS Inc., 2004)'
_computing_publication_material 'Generate Report V2014.1 (Bruker AXS Inc., 2014)'
_computing_structure_refinement 'SHELXL-2014 (Sheldrick, 2014)'
_computing_structure_solution 'SHELXT (Sheldrick, 2013)'
_diffrn_ambient_temperature 90
_diffrn_detector_area_resol_mean 10.4167
_diffrn_measured_fraction_theta_full 0.993
_diffrn_measured_fraction_theta_max 0.993
_diffrn_measurement_device_type 'Bruker D8 goniometer'
_diffrn_measurement_method 'phi and omega scans'
_diffrn_radiation_monochromator 'multilayered conforcal mirror'
_diffrn_radiation_type MoK\a
_diffrn_radiation_wavelength 0.71073
_diffrn_reflns_av_R_equivalents 0.0216
_diffrn_reflns_av_unetI/netI 0.0268
_diffrn_reflns_Laue_measured_fraction_full 0.993
_diffrn_reflns_Laue_measured_fraction_max 0.993
_diffrn_reflns_limit_h_max 22
_diffrn_reflns_limit_h_min -25
_diffrn_reflns_limit_k_max 8
_diffrn_reflns_limit_k_min -8
_diffrn_reflns_limit_l_max 14
_diffrn_reflns_limit_l_min -11
_diffrn_reflns_number 4293
_diffrn_reflns_point_group_measured_fraction_full 0.993
_diffrn_reflns_point_group_measured_fraction_max 0.993
_diffrn_reflns_theta_full 25.021
_diffrn_reflns_theta_max 25.021
_diffrn_reflns_theta_min 1.912
_diffrn_source 'rotating anode'
_diffrn_source_type 'Bruker Turbo X-ray Source'
_exptl_absorpt_coefficient_mu 0.098
_exptl_absorpt_correction_T_max 0.989
_exptl_absorpt_correction_T_min 0.871
_exptl_absorpt_correction_type multi-scan
_exptl_absorpt_process_details
;
SADABS Sheldrick 1996
;
_exptl_crystal_colour Colorless
_exptl_crystal_density_diffrn 1.268
_exptl_crystal_description Block
_exptl_crystal_F_000 776
_exptl_crystal_size_max 0.150
_exptl_crystal_size_mid 0.150
_exptl_crystal_size_min 0.110
_refine_diff_density_max 0.244
_refine_diff_density_min -0.219
_refine_diff_density_rms 0.038
_refine_ls_extinction_method none
_refine_ls_goodness_of_fit_ref 1.060
_refine_ls_hydrogen_treatment constr
_refine_ls_matrix_type full
_refine_ls_number_parameters 122
_refine_ls_number_reflns 1689
_refine_ls_number_restraints 0
_refine_ls_restrained_S_all 1.060
_refine_ls_R_factor_all 0.0435
_refine_ls_R_factor_gt 0.0350
_refine_ls_shift/su_max 0.000
_refine_ls_shift/su_mean 0.000
_refine_ls_structure_factor_coef Fsqd
_refine_ls_weighting_details 'w=1/[\s^2^(Fo^2^)+(0.0303P)^2^+2.1594P] where P=(Fo^2^+2Fc^2^)/3'
_refine_ls_weighting_scheme calc
_refine_ls_wR_factor_gt 0.0820
_refine_ls_wR_factor_ref 0.0861
_reflns_Friedel_coverage 0.000
_reflns_number_gt 1435
_reflns_number_total 1689
_reflns_threshold_expression 'I > 2\s(I)'
_cod_data_source_file ja6b11984_si_003.cif
_cod_data_source_block pF_0m_a
_cod_depositor_comments 'Adding full bibliography for 4125542--4125544.cif.'
_cod_database_code 4125542
_shelx_shelxl_version_number 2014/7
_shelx_space_group_comment
;
The symmetry employed for this shelxl refinement is uniquely defined
by the following loop, which should always be used as a source of
symmetry information in preference to the above space-group names.
They are only intended as comments.
;
_shelx_estimated_absorpt_t_min 0.985
_shelx_estimated_absorpt_t_max 0.989

loop_
_space_group_symop_operation_xyz
'x, y, z'
'-x, y, -z+1/2'
'x+1/2, y+1/2, z'
'-x+1/2, y+1/2, -z+1/2'
'-x, -y, -z'
'x, -y, z-1/2'
'-x+1/2, -y+1/2, -z'
'x+1/2, -y+1/2, z-1/2'

loop_
_atom_site_label
_atom_site_type_symbol
_atom_site_fract_x
_atom_site_fract_y
_atom_site_fract_z
_atom_site_U_iso_or_equiv
_atom_site_adp_type
_atom_site_occupancy
_atom_site_site_symmetry_order
_atom_site_calc_flag
_atom_site_refinement_flags_posn
_atom_site_refinement_flags_adp
F1 F 0.61889(4) 0.02106(13) 0.60785(7) 0.0250(3) Uani 1 1 d . .
O1 O 0.65144(5) 0.29147(14) 0.45468(8) 0.0184(3) Uani 1 1 d . .
O2 O 0.56902(5) 0.35509(15) 0.32276(8) 0.0196(3) Uani 1 1 d . .
C2 C 0.55914(7) 0.0125(2) 0.55301(11) 0.0162(3) Uani 1 1 d . .
C3 C 0.51720(7) -0.1041(2) 0.59269(11) 0.0168(3) Uani 1 1 d . .
H3 H 0.5301 -0.1739 0.6564 0.020 Uiso 1 1 calc R U
C1 C 0.54455(7) 0.1200(2) 0.46073(11) 0.0161(3) Uani 1 1 d . .
C4 C 0.67728(7) 0.4093(2) 0.37561(11) 0.0184(3) Uani 1 1 d . .
C7 C 0.61668(7) 0.4960(2) 0.31015(12) 0.0184(3) Uani 1 1 d . .
C6 C 0.71264(8) 0.2792(2) 0.31014(14) 0.0277(4) Uani 1 1 d . .
H6A H 0.7453 0.2128 0.3584 0.041 Uiso 1 1 calc R U
H6B H 0.7321 0.3522 0.2580 0.041 Uiso 1 1 calc R U
H6C H 0.6833 0.1887 0.2718 0.041 Uiso 1 1 calc R U
C5 C 0.72199(8) 0.5489(2) 0.43640(13) 0.0279(4) Uani 1 1 d . .
H5A H 0.7008 0.6145 0.4892 0.042 Uiso 1 1 calc R U
H5B H 0.7352 0.6392 0.3857 0.042 Uiso 1 1 calc R U
H5C H 0.7589 0.4832 0.4736 0.042 Uiso 1 1 calc R U
C9 C 0.61843(8) 0.5208(3) 0.19066(13) 0.0271(4) Uani 1 1 d . .
H9A H 0.6282 0.4010 0.1593 0.041 Uiso 1 1 calc R U
H9B H 0.6508 0.6124 0.1803 0.041 Uiso 1 1 calc R U
H9C H 0.5775 0.5652 0.1552 0.041 Uiso 1 1 calc R U
C8 C 0.59548(9) 0.6753(2) 0.35809(15) 0.0322(4) Uani 1 1 d . .
H8A H 0.5535 0.7087 0.3218 0.048 Uiso 1 1 calc R U
H8B H 0.6250 0.7759 0.3484 0.048 Uiso 1 1 calc R U
H8C H 0.5943 0.6572 0.4351 0.048 Uiso 1 1 calc R U
B1 B 0.59039(8) 0.2568(2) 0.41361(13) 0.0161(4) Uani 1 1 d . .

loop_
_atom_site_aniso_label
_atom_site_aniso_U_11
_atom_site_aniso_U_22
_atom_site_aniso_U_33
_atom_site_aniso_U_23
_atom_site_aniso_U_13
_atom_site_aniso_U_12
F1 0.0159(5) 0.0331(6) 0.0240(5) 0.0097(4) -0.0030(4) -0.0055(4)
O1 0.0187(6) 0.0217(6) 0.0151(5) 0.0038(4) 0.0034(4) -0.0043(5)
O2 0.0169(6) 0.0236(6) 0.0182(5) 0.0051(4) 0.0018(4) -0.0059(4)
C2 0.0127(7) 0.0185(8) 0.0169(7) -0.0015(6) 0.0004(6) 0.0011(6)
C3 0.0190(8) 0.0175(8) 0.0141(7) 0.0021(6) 0.0030(6) 0.0015(6)
C1 0.0187(8) 0.0153(8) 0.0149(7) -0.0016(6) 0.0048(6) 0.0003(6)
C4 0.0192(8) 0.0213(8) 0.0155(7) 0.0021(6) 0.0055(6) -0.0041(6)
C7 0.0172(8) 0.0189(8) 0.0194(8) 0.0017(6) 0.0042(6) -0.0053(6)
C6 0.0250(9) 0.0316(10) 0.0287(9) 0.0010(7) 0.0115(7) 0.0017(7)
C5 0.0276(9) 0.0328(10) 0.0233(8) 0.0014(7) 0.0037(7) -0.0129(8)
C9 0.0264(9) 0.0333(10) 0.0213(8) 0.0091(7) 0.0027(7) -0.0082(8)
C8 0.0360(10) 0.0221(9) 0.0407(10) 0.0032(8) 0.0134(8) 0.0030(8)
B1 0.0184(9) 0.0163(9) 0.0140(8) -0.0023(7) 0.0042(7) 0.0008(7)

loop_
_atom_type_symbol
_atom_type_description
_atom_type_scat_dispersion_real
_atom_type_scat_dispersion_imag
_atom_type_scat_source
C C 0.0033 0.0016 'International Tables Vol C Tables 4.2.6.8 and 6.1.1.4'
H H 0.0000 0.0000 'International Tables Vol C Tables 4.2.6.8 and 6.1.1.4'
B B 0.0013 0.0007 'International Tables Vol C Tables 4.2.6.8 and 6.1.1.4'
O O 0.0106 0.0060 'International Tables Vol C Tables 4.2.6.8 and 6.1.1.4'
F F 0.0171 0.0103 'International Tables Vol C Tables 4.2.6.8 and 6.1.1.4'

loop_
_geom_angle_atom_site_label_1
_geom_angle_atom_site_label_2
_geom_angle_atom_site_label_3
_geom_angle
_geom_angle_site_symmetry_1
_geom_angle_site_symmetry_3
B1 O1 C4 106.84(12) . .
B1 O2 C7 107.01(12) . .
F1 C2 C3 117.65(14) . .
F1 C2 C1 118.30(13) . .
C3 C2 C1 124.05(14) . .
C2 C3 C1 120.19(14) . 5_656
C2 C3 H3 119.9 . .
C1 C3 H3 119.9 5_656 .
C2 C1 C3 115.77(14) . 5_656
C2 C1 B1 125.82(14) . .
C3 C1 B1 118.41(14) 5_656 .
O1 C4 C5 108.31(13) . .
O1 C4 C6 106.47(14) . .
C5 C4 C6 110.19(14) . .
O1 C4 C7 102.24(12) . .
C5 C4 C7 114.92(15) . .
C6 C4 C7 113.92(13) . .
O2 C7 C8 106.43(13) . .
O2 C7 C9 108.01(12) . .
C8 C7 C9 110.31(14) . .
O2 C7 C4 102.28(13) . .
C8 C7 C4 113.87(14) . .
C9 C7 C4 115.10(13) . .
C4 C6 H6A 109.5 . .
C4 C6 H6B 109.5 . .
H6A C6 H6B 109.5 . .
C4 C6 H6C 109.5 . .
H6A C6 H6C 109.5 . .
H6B C6 H6C 109.5 . .
C4 C5 H5A 109.5 . .
C4 C5 H5B 109.5 . .
H5A C5 H5B 109.5 . .
C4 C5 H5C 109.5 . .
H5A C5 H5C 109.5 . .
H5B C5 H5C 109.5 . .
C7 C9 H9A 109.5 . .
C7 C9 H9B 109.5 . .
H9A C9 H9B 109.5 . .
C7 C9 H9C 109.5 . .
H9A C9 H9C 109.5 . .
H9B C9 H9C 109.5 . .
C7 C8 H8A 109.5 . .
C7 C8 H8B 109.5 . .
H8A C8 H8B 109.5 . .
C7 C8 H8C 109.5 . .
H8A C8 H8C 109.5 . .
H8B C8 H8C 109.5 . .
O2 B1 O1 114.18(13) . .
O2 B1 C1 119.11(14) . .
O1 B1 C1 126.70(14) . .

loop_
_geom_bond_atom_site_label_1
_geom_bond_atom_site_label_2
_geom_bond_distance
_geom_bond_site_symmetry_2
F1 C2 1.367(2) .
O1 B1 1.362(2) .
O1 C4 1.4749(19) .
O2 B1 1.361(2) .
O2 C7 1.465(2) .
C2 C3 1.377(2) .
C2 C1 1.388(2) .
C3 C1 1.402(2) 5_656
C3 H3 0.9500 .
C1 C3 1.402(2) 5_656
C1 B1 1.569(2) .
C4 C5 1.513(2) .
C4 C6 1.521(2) .
C4 C7 1.564(2) .
C7 C8 1.518(2) .
C7 C9 1.518(2) .
C6 H6A 0.9800 .
C6 H6B 0.9800 .
C6 H6C 0.9800 .
C5 H5A 0.9800 .
C5 H5B 0.9800 .
C5 H5C 0.9800 .
C9 H9A 0.9800 .
C9 H9B 0.9800 .
C9 H9C 0.9800 .
C8 H8A 0.9800 .
C8 H8B 0.9800 .
C8 H8C 0.9800 .
